data_4109443
loop_
_publ_author_name
'Wen-Jian Qian'
'Wan-Guo Wei'
'Yong-Xia Zhang'
'Zhu-Jun Yao'

_publ_section_title
;
 Total Synthesis, Assignment of Absolute Stereochemistry, and Structural
 Revision of Chlorofusin
;
_journal_name_full 'Journal of the American Chemical Society'
_journal_page_first 6400
_journal_page_last 6401
_journal_paper_doi 10.1021/ja072225g
_journal_volume 129
_journal_year 2007
_chemical_formula_sum 'C25 H24 Cl N3 O11'
_chemical_formula_weight 577.92
_chemical_name_systematic
; 
 ? 
;
_space_group_IT_number 14
_symmetry_cell_setting monoclinic
_symmetry_space_group_name_Hall '-P 2yn'
_symmetry_space_group_name_H-M 'P 1 21/n 1'
_atom_sites_solution_hydrogens geom
_atom_sites_solution_primary direct
_atom_sites_solution_secondary difmap
_audit_creation_method SHELXL-97
_cell_angle_alpha 90.00
_cell_angle_beta 94.749(2)
_cell_angle_gamma 90.00
_cell_formula_units_Z 4
_cell_length_a 12.0794(10)
_cell_length_b 14.4737(12)
_cell_length_c 15.1150(13)
_cell_measurement_reflns_used 1762
_cell_measurement_temperature 293(2)
_cell_measurement_theta_max 41.452
_cell_measurement_theta_min 4.503
_cell_volume 2633.5(4)
_computing_cell_refinement 'Bruker SMART'
_computing_data_collection 'Bruker SMART'
_computing_data_reduction 'Bruker SHELXTL'
_computing_molecular_graphics 'Bruker SHELXTL'
_computing_publication_material 'Bruker SHELXTL'
_computing_structure_refinement 'SHELXL-97 (Sheldrick, 1997)'
_computing_structure_solution 'SHELXS-97 (Sheldrick, 1990)'
_diffrn_ambient_temperature 293(2)
_diffrn_measured_fraction_theta_full 0.994
_diffrn_measured_fraction_theta_max 0.994
_diffrn_measurement_device_type 'CCD area detector'
_diffrn_measurement_method 'phi and omega scans'
_diffrn_radiation_monochromator graphite
_diffrn_radiation_source 'fine-focus sealed tube'
_diffrn_radiation_type MoK\a
_diffrn_radiation_wavelength 0.71073
_diffrn_reflns_av_R_equivalents 0.0564
_diffrn_reflns_av_sigmaI/netI 0.0939
_diffrn_reflns_limit_h_max 15
_diffrn_reflns_limit_h_min -14
_diffrn_reflns_limit_k_max 17
_diffrn_reflns_limit_k_min -18
_diffrn_reflns_limit_l_max 19
_diffrn_reflns_limit_l_min -16
_diffrn_reflns_number 15297
_diffrn_reflns_theta_full 27.00
_diffrn_reflns_theta_max 27.00
_diffrn_reflns_theta_min 1.95
_exptl_absorpt_coefficient_mu 0.212
_exptl_absorpt_correction_T_max 1.00000
_exptl_absorpt_correction_T_min 0.81679
_exptl_absorpt_correction_type empirical
_exptl_crystal_colour colorless
_exptl_crystal_density_diffrn 1.458
_exptl_crystal_F_000 1200
_exptl_crystal_size_max 0.328
_exptl_crystal_size_mid 0.208
_exptl_crystal_size_min 0.092
_refine_diff_density_max 0.476
_refine_diff_density_min -0.329
_refine_diff_density_rms 0.045
_refine_ls_extinction_method none
_refine_ls_goodness_of_fit_ref 0.815
_refine_ls_hydrogen_treatment mixed
_refine_ls_matrix_type full
_refine_ls_number_parameters 372
_refine_ls_number_reflns 5709
_refine_ls_number_restraints 0
_refine_ls_restrained_S_all 0.815
_refine_ls_R_factor_all 0.1119
_refine_ls_R_factor_gt 0.0521
_refine_ls_shift/su_max 0.003
_refine_ls_shift/su_mean 0.000
_refine_ls_structure_factor_coef Fsqd
_refine_ls_weighting_details 'calc w=1/[\s^2^(Fo^2^)+(0.0363P)^2^+0.0000P] where P=(Fo^2^+2Fc^2^)/3'
_refine_ls_weighting_scheme calc
_refine_ls_wR_factor_gt 0.0920
_refine_ls_wR_factor_ref 0.1076
_reflns_number_gt 2729
_reflns_number_total 5709
_reflns_threshold_expression >2sigma(I)
_cod_data_source_file ja072225gsi20070330_043409.cif
_cod_data_source_block cd25248
_cod_database_code 4109443

loop_
_symmetry_equiv_pos_as_xyz
'x, y, z'
'-x+1/2, y+1/2, -z+1/2'
'-x, -y, -z'
'x-1/2, -y-1/2, z-1/2'

loop_
_atom_site_label
_atom_site_type_symbol
_atom_site_fract_x
_atom_site_fract_y
_atom_site_fract_z
_atom_site_U_iso_or_equiv
_atom_site_adp_type
_atom_site_occupancy
_atom_site_symmetry_multiplicity
_atom_site_calc_flag
_atom_site_refinement_flags
Cl Cl 0.77058(6) 0.75491(5) 0.76489(5) 0.0593(2) Uani 1 1 d .
O1 O 0.54543(16) 0.80733(15) 0.80880(14) 0.0700(6) Uani 1 1 d .
O2 O 0.36271(15) 0.53490(14) 0.72117(13) 0.0634(6) Uani 1 1 d .
O3 O 0.69055(14) 0.57575(13) 0.51116(11) 0.0506(5) Uani 1 1 d .
O4 O 0.35440(14) 0.70550(13) 0.79669(11) 0.0534(5) Uani 1 1 d .
O5 O 0.37030(15) 0.73868(14) 0.65354(12) 0.0621(6) Uani 1 1 d .
O6 O 0.79958(13) 0.50917(12) 0.73461(11) 0.0434(5) Uani 1 1 d .
O7 O 0.96875(15) 0.57219(15) 0.72404(14) 0.0725(7) Uani 1 1 d .
O8 O 1.26548(17) 0.47971(19) 0.94909(17) 0.0943(9) Uani 1 1 d .
O9 O 1.23383(16) 0.37827(18) 1.04718(15) 0.0898(8) Uani 1 1 d .
O10 O 0.86728(17) 0.27007(16) 1.07255(14) 0.0823(7) Uani 1 1 d .
O11 O 0.73719(17) 0.29652(16) 0.96936(15) 0.0855(8) Uani 1 1 d .
N1 N 0.63005(18) 0.44997(15) 0.58855(14) 0.0455(6) Uani 1 1 d .
N2 N 1.20571(19) 0.4262(2) 0.98322(17) 0.0572(7) Uani 1 1 d .
N3 N 0.8318(2) 0.30510(18) 1.00280(17) 0.0586(7) Uani 1 1 d .
C1 C 0.6510(2) 0.68950(18) 0.74735(16) 0.0405(7) Uani 1 1 d .
C2 C 0.5520(2) 0.7279(2) 0.78410(17) 0.0481(7) Uani 1 1 d .
C3 C 0.4593(2) 0.6581(2) 0.79704(16) 0.0449(7) Uani 1 1 d .
C4 C 0.4502(2) 0.57711(19) 0.73206(17) 0.0455(7) Uani 1 1 d .
C5 C 0.5503(2) 0.55296(19) 0.69083(16) 0.0384(6) Uani 1 1 d .
C6 C 0.6482(2) 0.60932(18) 0.70251(15) 0.0373(6) Uani 1 1 d .
C7 C 0.7488(2) 0.5687(2) 0.66473(17) 0.0407(7) Uani 1 1 d .
C8 C 0.7243(2) 0.51178(19) 0.57990(17) 0.0433(7) Uani 1 1 d .
C9 C 0.5491(2) 0.4769(2) 0.63691(18) 0.0449(7) Uani 1 1 d .
C10 C 0.8279(2) 0.4627(2) 0.55128(18) 0.0595(9) Uani 1 1 d .
H10A H 0.8939 0.4834 0.5867 0.071 Uiso 1 1 calc R
H10B H 0.8212 0.3963 0.5576 0.071 Uiso 1 1 calc R
C11 C 0.8332(3) 0.4886(3) 0.4565(2) 0.1011(14) Uani 1 1 d .
H11A H 0.7949 0.4434 0.4176 0.111 Uiso 1 1 calc R
H11B H 0.9095 0.4936 0.4417 0.111 Uiso 1 1 calc R
C12 C 0.7758(2) 0.5804(2) 0.44901(19) 0.0637(9) Uani 1 1 d .
H12A H 0.8276 0.6301 0.4647 0.076 Uiso 1 1 calc R
H12B H 0.7429 0.5905 0.3890 0.076 Uiso 1 1 calc R
C13 C 0.4810(2) 0.6194(2) 0.89127(17) 0.0622(9) Uani 1 1 d .
H13A H 0.4221 0.5778 0.9034 0.093 Uiso 1 1 calc R
H13B H 0.4840 0.6692 0.9333 0.093 Uiso 1 1 calc R
H13C H 0.5504 0.5867 0.8962 0.093 Uiso 1 1 calc R
C14 C 0.3177(2) 0.7422(2) 0.71781(19) 0.0544(8) Uani 1 1 d .
C15 C 0.2064(3) 0.7866(3) 0.7212(2) 0.0856(12) Uani 1 1 d .
H15A H 0.1747 0.7656 0.7746 0.103 Uiso 1 1 calc R
H15B H 0.2171 0.8528 0.7266 0.103 Uiso 1 1 calc R
C16 C 0.1269(3) 0.7694(3) 0.6469(2) 0.0944(13) Uani 1 1 d .
H16A H 0.1131 0.7034 0.6431 0.113 Uiso 1 1 calc R
H16B H 0.1594 0.7878 0.5931 0.113 Uiso 1 1 calc R
C17 C 0.0178(2) 0.8181(3) 0.6503(2) 0.1091(14) Uani 1 1 d .
H17A H 0.0278 0.8831 0.6409 0.114 Uiso 1 1 calc R
H17B H -0.0098 0.8084 0.7073 0.114 Uiso 1 1 calc R
H17C H -0.0345 0.7941 0.6048 0.114 Uiso 1 1 calc R
C18 C 0.9084(2) 0.5215(2) 0.75935(18) 0.0484(7) Uani 1 1 d .
C19 C 0.9442(2) 0.46425(18) 0.83877(16) 0.0393(7) Uani 1 1 d .
C20 C 1.0549(2) 0.46913(18) 0.87121(16) 0.0422(7) Uani 1 1 d .
H20 H 1.1051 0.5049 0.8427 0.051 Uiso 1 1 calc R
C21 C 1.0889(2) 0.42003(19) 0.94630(18) 0.0432(7) Uani 1 1 d .
C22 C 1.0185(2) 0.36555(18) 0.99086(17) 0.0446(7) Uani 1 1 d .
H22 H 1.0433 0.3331 1.0418 0.054 Uiso 1 1 calc R
C23 C 0.9095(2) 0.36159(18) 0.95612(17) 0.0421(7) Uani 1 1 d .
C24 C 0.8714(2) 0.40951(19) 0.88092(17) 0.0444(7) Uani 1 1 d .
H24 H 0.7974 0.4050 0.8588 0.053 Uiso 1 1 calc R
C27 C 0.6108(2) 0.3728(2) 0.52599(19) 0.0642(9) Uani 1 1 d .
H27A H 0.5366 0.3499 0.5288 0.096 Uiso 1 1 calc R
H27B H 0.6630 0.3243 0.5415 0.096 Uiso 1 1 calc R
H27C H 0.6202 0.3938 0.4668 0.096 Uiso 1 1 calc R
H9 H 0.4855(18) 0.4395(16) 0.6331(14) 0.041(7) Uiso 1 1 d .
H7 H 0.8010(16) 0.6141(15) 0.6528(13) 0.033(7) Uiso 1 1 d .

loop_
_atom_site_aniso_label
_atom_site_aniso_U_11
_atom_site_aniso_U_22
_atom_site_aniso_U_33
_atom_site_aniso_U_23
_atom_site_aniso_U_13
_atom_site_aniso_U_12
Cl 0.0568(4) 0.0611(5) 0.0589(5) -0.0045(4) -0.0018(4) -0.0215(4)
O1 0.0783(15) 0.0573(16) 0.0757(15) -0.0243(12) 0.0149(12) -0.0071(13)
O2 0.0462(12) 0.0696(16) 0.0744(15) -0.0100(11) 0.0050(11) -0.0180(11)
O3 0.0517(11) 0.0634(14) 0.0357(11) 0.0088(9) -0.0028(9) 0.0115(10)
O4 0.0489(11) 0.0742(15) 0.0375(12) -0.0027(10) 0.0054(9) 0.0085(10)
O5 0.0747(14) 0.0707(15) 0.0421(12) 0.0038(11) 0.0118(11) 0.0095(12)
O6 0.0406(11) 0.0488(12) 0.0387(10) 0.0080(9) -0.0105(8) -0.0030(9)
O7 0.0488(13) 0.0891(18) 0.0765(16) 0.0377(13) -0.0135(11) -0.0167(12)
O8 0.0449(13) 0.125(2) 0.110(2) 0.0414(17) -0.0125(13) -0.0185(14)
O9 0.0610(15) 0.126(2) 0.0774(17) 0.0347(16) -0.0252(13) 0.0100(14)
O10 0.0907(17) 0.101(2) 0.0538(14) 0.0297(13) -0.0016(12) -0.0140(14)
O11 0.0565(14) 0.104(2) 0.0932(18) 0.0313(15) -0.0087(13) -0.0188(14)
N1 0.0483(14) 0.0438(16) 0.0427(14) -0.0051(11) -0.0064(11) 0.0012(12)
N2 0.0434(15) 0.070(2) 0.0565(18) 0.0001(14) -0.0085(13) 0.0078(14)
N3 0.0641(17) 0.0616(19) 0.0496(17) 0.0058(14) 0.0015(14) -0.0055(15)
C1 0.0412(15) 0.0433(18) 0.0364(15) 0.0023(13) -0.0011(12) -0.0107(13)
C2 0.0588(19) 0.049(2) 0.0360(16) -0.0033(14) -0.0015(14) -0.0028(16)
C3 0.0416(16) 0.059(2) 0.0346(16) -0.0004(14) 0.0046(12) -0.0020(14)
C4 0.0457(17) 0.050(2) 0.0397(17) 0.0066(13) -0.0036(13) -0.0070(15)
C5 0.0382(15) 0.0409(17) 0.0355(15) -0.0002(12) -0.0013(12) -0.0030(13)
C6 0.0424(15) 0.0402(18) 0.0283(14) 0.0064(12) -0.0024(12) -0.0002(13)
C7 0.0401(16) 0.0442(19) 0.0363(16) 0.0089(13) -0.0056(13) -0.0025(14)
C8 0.0442(16) 0.0483(19) 0.0360(16) 0.0035(13) -0.0058(13) 0.0073(14)
C9 0.0449(17) 0.045(2) 0.0424(17) 0.0049(14) -0.0088(14) -0.0066(15)
C10 0.0541(18) 0.073(2) 0.051(2) -0.0052(16) -0.0019(15) 0.0158(17)
C11 0.092(3) 0.104(4) 0.069(3) 0.017(2) 0.022(2) 0.052(3)
C12 0.066(2) 0.081(3) 0.0451(19) 0.0004(17) 0.0087(16) -0.0007(19)
C13 0.0562(19) 0.082(3) 0.0472(19) 0.0131(16) -0.0008(15) -0.0036(17)
C14 0.068(2) 0.061(2) 0.0336(17) -0.0067(15) -0.0011(15) 0.0054(17)
C15 0.081(2) 0.124(3) 0.052(2) -0.009(2) 0.0017(19) 0.038(2)
C16 0.064(2) 0.136(4) 0.083(3) -0.009(3) 0.005(2) 0.003(2)
C17 0.059(2) 0.158(4) 0.109(3) 0.011(3) 0.002(2) 0.009(3)
C18 0.0430(17) 0.055(2) 0.0450(18) 0.0053(15) -0.0072(14) -0.0026(15)
C19 0.0400(15) 0.0437(18) 0.0326(15) -0.0032(12) -0.0067(12) 0.0008(13)
C20 0.0407(15) 0.0435(19) 0.0418(16) -0.0001(13) 0.0001(12) 0.0034(13)
C21 0.0370(15) 0.0447(19) 0.0462(17) -0.0077(14) -0.0070(13) 0.0081(13)
C22 0.0514(17) 0.0411(18) 0.0398(16) -0.0034(13) -0.0056(14) 0.0082(14)
C23 0.0465(16) 0.0412(18) 0.0379(16) 0.0013(13) -0.0015(13) -0.0024(14)
C24 0.0402(15) 0.050(2) 0.0410(17) -0.0060(13) -0.0065(13) -0.0020(14)
C27 0.075(2) 0.054(2) 0.062(2) -0.0152(16) -0.0075(17) 0.0041(17)

loop_
_atom_type_symbol
_atom_type_description
_atom_type_scat_dispersion_real
_atom_type_scat_dispersion_imag
_atom_type_scat_source
C C 0.0033 0.0016 'International Tables Vol C Tables 4.2.6.8 and 6.1.1.4'
H H 0.0000 0.0000 'International Tables Vol C Tables 4.2.6.8 and 6.1.1.4'
N N 0.0061 0.0033 'International Tables Vol C Tables 4.2.6.8 and 6.1.1.4'
O O 0.0106 0.0060 'International Tables Vol C Tables 4.2.6.8 and 6.1.1.4'
Cl Cl 0.1484 0.1585 'International Tables Vol C Tables 4.2.6.8 and 6.1.1.4'

loop_
_geom_angle_atom_site_label_1
_geom_angle_atom_site_label_2
_geom_angle_atom_site_label_3
_geom_angle
C8 O3 C12 109.1(2)
C14 O4 C3 114.6(2)
C18 O6 C7 117.7(2)
C9 N1 C8 118.9(2)
C9 N1 C27 119.6(2)
C8 N1 C27 119.4(2)
O8 N2 O9 124.8(3)
O8 N2 C21 117.7(3)
O9 N2 C21 117.5(3)
O10 N3 O11 124.7(3)
O10 N3 C23 117.1(2)
O11 N3 C23 118.2(2)
C6 C1 C2 122.1(2)
C6 C1 Cl 122.4(2)
C2 C1 Cl 115.5(2)
O1 C2 C1 123.5(3)
O1 C2 C3 121.2(3)
C1 C2 C3 115.2(2)
O4 C3 C4 110.3(2)
O4 C3 C2 109.8(2)
C4 C3 C2 116.0(2)
O4 C3 C13 105.1(2)
C4 C3 C13 108.3(2)
C2 C3 C13 106.8(2)
O2 C4 C5 124.5(3)
O2 C4 C3 119.1(2)
C5 C4 C3 116.3(2)
C9 C5 C6 119.8(2)
C9 C5 C4 118.9(2)
C6 C5 C4 121.3(2)
C1 C6 C5 122.6(2)
C1 C6 C7 122.8(2)
C5 C6 C7 114.5(2)
O6 C7 C6 105.1(2)
O6 C7 C8 109.2(2)
C6 C7 C8 115.0(2)
O6 C7 H7 107.6(13)
C6 C7 H7 112.1(14)
C8 C7 H7 107.5(13)
O3 C8 N1 106.51(19)
O3 C8 C10 106.6(2)
N1 C8 C10 113.7(2)
O3 C8 C7 106.5(2)
N1 C8 C7 110.6(2)
C10 C8 C7 112.4(2)
N1 C9 C5 126.4(3)
N1 C9 H9 115.7(14)
C5 C9 H9 118.0(14)
C11 C10 C8 104.9(2)
C11 C10 H10A 110.8
C8 C10 H10A 110.8
C11 C10 H10B 110.8
C8 C10 H10B 110.8
H10A C10 H10B 108.9
C10 C11 C12 103.9(3)
C10 C11 H11A 111.0
C12 C11 H11A 111.0
C10 C11 H11B 111.0
C12 C11 H11B 111.0
H11A C11 H11B 109.0
O3 C12 C11 104.9(2)
O3 C12 H12A 110.8
C11 C12 H12A 110.8
O3 C12 H12B 110.8
C11 C12 H12B 110.8
H12A C12 H12B 108.8
C3 C13 H13A 109.5
C3 C13 H13B 109.5
H13A C13 H13B 109.5
C3 C13 H13C 109.5
H13A C13 H13C 109.5
H13B C13 H13C 109.5
O5 C14 O4 122.7(3)
O5 C14 C15 125.6(3)
O4 C14 C15 111.7(3)
C16 C15 C14 116.3(3)
C16 C15 H15A 108.2
C14 C15 H15A 108.2
C16 C15 H15B 108.2
C14 C15 H15B 108.2
H15A C15 H15B 107.4
C15 C16 C17 115.1(3)
C15 C16 H16A 108.5
C17 C16 H16A 108.5
C15 C16 H16B 108.5
C17 C16 H16B 108.5
H16A C16 H16B 107.5
C16 C17 H17A 109.5
C16 C17 H17B 109.5
H17A C17 H17B 109.5
C16 C17 H17C 109.5
H17A C17 H17C 109.5
H17B C17 H17C 109.5
O7 C18 O6 125.2(3)
O7 C18 C19 123.7(3)
O6 C18 C19 111.1(2)
C24 C19 C20 120.0(2)
C24 C19 C18 122.5(2)
C20 C19 C18 117.6(2)
C21 C20 C19 118.6(3)
C21 C20 H20 120.7
C19 C20 H20 120.7
C20 C21 C22 123.2(2)
C20 C21 N2 119.5(3)
C22 C21 N2 117.3(2)
C21 C22 C23 116.5(2)
C21 C22 H22 121.7
C23 C22 H22 121.7
C24 C23 C22 122.5(3)
C24 C23 N3 119.6(2)
C22 C23 N3 118.0(2)
C23 C24 C19 119.2(2)
C23 C24 H24 120.4
C19 C24 H24 120.4
N1 C27 H27A 109.5
N1 C27 H27B 109.5
H27A C27 H27B 109.5
N1 C27 H27C 109.5
H27A C27 H27C 109.5
H27B C27 H27C 109.5

loop_
_geom_bond_atom_site_label_1
_geom_bond_atom_site_label_2
_geom_bond_distance
Cl C1 1.729(2)
O1 C2 1.213(3)
O2 C4 1.220(3)
O3 C8 1.426(3)
O3 C12 1.452(3)
O4 C14 1.347(3)
O4 C3 1.440(3)
O5 C14 1.205(3)
O6 C18 1.348(3)
O6 C7 1.459(3)
O7 C18 1.191(3)
O8 N2 1.204(3)
O9 N2 1.215(3)
O10 N3 1.215(3)
O11 N3 1.217(3)
N1 C9 1.327(3)
N1 C8 1.463(3)
N1 C27 1.470(3)
N2 C21 1.477(3)
N3 C23 1.468(3)
C1 C6 1.343(3)
C1 C2 1.469(4)
C2 C3 1.533(4)
C3 C4 1.528(4)
C3 C13 1.533(3)
C4 C5 1.448(3)
C5 C9 1.369(4)
C5 C6 1.436(3)
C6 C7 1.504(3)
C7 C8 1.532(3)
C7 H7 0.94(2)
C8 C10 1.532(3)
C9 H9 0.94(2)
C10 C11 1.487(4)
C10 H10A 0.9700
C10 H10B 0.9700
C11 C12 1.499(4)
C11 H11A 0.9700
C11 H11B 0.9700
C12 H12A 0.9700
C12 H12B 0.9700
C13 H13A 0.9600
C13 H13B 0.9600
C13 H13C 0.9600
C14 C15 1.495(4)
C15 C16 1.437(4)
C15 H15A 0.9700
C15 H15B 0.9700
C16 C17 1.500(4)
C16 H16A 0.9700
C16 H16B 0.9700
C17 H17A 0.9600
C17 H17B 0.9600
C17 H17C 0.9600
C18 C19 1.493(4)
C19 C24 1.379(3)
C19 C20 1.387(3)
C20 C21 1.373(3)
C20 H20 0.9300
C21 C22 1.375(3)
C22 C23 1.379(3)
C22 H22 0.9300
C23 C24 1.378(3)
C24 H24 0.9300
C27 H27A 0.9600
C27 H27B 0.9600
C27 H27C 0.9600

loop_
_geom_torsion_atom_site_label_1
_geom_torsion_atom_site_label_2
_geom_torsion_atom_site_label_3
_geom_torsion_atom_site_label_4
_geom_torsion
C6 C1 C2 O1 -164.7(3)
Cl C1 C2 O1 14.8(4)
C6 C1 C2 C3 20.4(4)
Cl C1 C2 C3 -160.12(18)
C14 O4 C3 C4 -61.2(3)
C14 O4 C3 C2 67.8(3)
C14 O4 C3 C13 -177.7(2)
O1 C2 C3 O4 28.9(3)
C1 C2 C3 O4 -156.1(2)
O1 C2 C3 C4 154.7(3)
C1 C2 C3 C4 -30.3(3)
O1 C2 C3 C13 -84.5(3)
C1 C2 C3 C13 90.5(3)
O4 C3 C4 O2 -33.6(3)
C2 C3 C4 O2 -159.1(2)
C13 C3 C4 O2 80.9(3)
O4 C3 C4 C5 149.6(2)
C2 C3 C4 C5 24.1(3)
C13 C3 C4 C5 -95.9(3)
O2 C4 C5 C9 -1.2(4)
C3 C4 C5 C9 175.4(2)
O2 C4 C5 C6 176.1(2)
C3 C4 C5 C6 -7.3(3)
C2 C1 C6 C5 -3.1(4)
Cl C1 C6 C5 177.45(18)
C2 C1 C6 C7 -179.7(2)
Cl C1 C6 C7 0.8(4)
C9 C5 C6 C1 173.3(2)
C4 C5 C6 C1 -4.0(4)
C9 C5 C6 C7 -9.8(3)
C4 C5 C6 C7 172.9(2)
C18 O6 C7 C6 -127.6(2)
C18 O6 C7 C8 108.6(3)
C1 C6 C7 O6 90.9(3)
C5 C6 C7 O6 -86.0(2)
C1 C6 C7 C8 -149.0(2)
C5 C6 C7 C8 34.1(3)
C12 O3 C8 N1 -130.9(2)
C12 O3 C8 C10 -9.1(3)
C12 O3 C8 C7 111.1(2)
C9 N1 C8 O3 -82.7(3)
C27 N1 C8 O3 80.7(3)
C9 N1 C8 C10 160.1(2)
C27 N1 C8 C10 -36.5(3)
C9 N1 C8 C7 32.6(3)
C27 N1 C8 C7 -164.0(2)
O6 C7 C8 O3 -171.59(19)
C6 C7 C8 O3 70.6(3)
O6 C7 C8 N1 73.1(3)
C6 C7 C8 N1 -44.7(3)
O6 C7 C8 C10 -55.2(3)
C6 C7 C8 C10 -173.0(2)
C8 N1 C9 C5 -9.5(4)
C27 N1 C9 C5 -172.8(3)
C6 C5 C9 N1 -3.4(4)
C4 C5 C9 N1 173.9(2)
O3 C8 C10 C11 -11.9(3)
N1 C8 C10 C11 105.2(3)
C7 C8 C10 C11 -128.2(3)
C8 C10 C11 C12 27.2(4)
C8 O3 C12 C11 26.5(3)
C10 C11 C12 O3 -33.1(3)
C3 O4 C14 O5 -2.6(4)
C3 O4 C14 C15 177.4(2)
O5 C14 C15 C16 43.0(5)
O4 C14 C15 C16 -137.0(3)
C14 C15 C16 C17 -177.4(3)
C7 O6 C18 O7 -6.3(4)
C7 O6 C18 C19 172.7(2)
O7 C18 C19 C24 176.8(3)
O6 C18 C19 C24 -2.2(4)
O7 C18 C19 C20 -1.7(4)
O6 C18 C19 C20 179.3(2)
C24 C19 C20 C21 -1.2(4)
C18 C19 C20 C21 177.4(2)
C19 C20 C21 C22 0.4(4)
C19 C20 C21 N2 -178.4(2)
O8 N2 C21 C20 5.1(4)
O9 N2 C21 C20 -176.5(3)
O8 N2 C21 C22 -173.8(3)
O9 N2 C21 C22 4.5(4)
C20 C21 C22 C23 0.3(4)
N2 C21 C22 C23 179.2(2)
C21 C22 C23 C24 -0.2(4)
C21 C22 C23 N3 -179.1(2)
O10 N3 C23 C24 -174.3(3)
O11 N3 C23 C24 5.7(4)
O10 N3 C23 C22 4.6(4)
O11 N3 C23 C22 -175.3(3)
C22 C23 C24 C19 -0.5(4)
N3 C23 C24 C19 178.4(2)
C20 C19 C24 C23 1.3(4)
C18 C19 C24 C23 -177.2(2)
